data_7131964
loop_
_publ_author_name
'Mandal, Dipendu'
'Qu, Zheng-wang'
'Grimme, Stefan'
'Stephan, Douglas W.'

_publ_section_title
;
 Electron-deficient cyclopropenium cations as Lewis acids in FLP chemistry
;
_journal_name_full 'Chemical Communications'
_journal_paper_doi 10.1039/D3CC02684A
_journal_year 2023
_chemical_formula_moiety 'B C24 F20, C18 H10 F2'
_chemical_formula_sum 'C42 H10 B F22'
_chemical_formula_weight 943.336
_space_group_crystal_system monoclinic
_space_group_IT_number 14
_space_group_name_Hall '-P 2yn'
_space_group_name_H-M_alt 'P 1 21/n 1'
_symmetry_Int_Tables_number 14
_audit_creation_date 2023-05-16
_audit_creation_method
;
Olex2 1.5
(compiled 2023.03.06 svn.rbb2c1857 for OlexSys, GUI svn.r6748)
;
_audit_update_record
;
2023-05-16 deposited with the CCDC.	2023-08-01 downloaded from the CCDC.
;
_cell_angle_alpha 90
_cell_angle_beta 101.592(6)
_cell_angle_gamma 90
_cell_formula_units_Z 4
_cell_length_a 13.8258(14)
_cell_length_b 12.3979(11)
_cell_length_c 20.914(2)
_cell_measurement_reflns_used 8090
_cell_measurement_temperature 150.00
_cell_measurement_theta_max 22.48
_cell_measurement_theta_min 2.23
_cell_volume 3511.8(6)
_computing_molecular_graphics 'Olex2 1.5 (Dolomanov et al., 2009)'
_computing_publication_material 'Olex2 1.5 (Dolomanov et al., 2009)'
_computing_structure_refinement 'olex2.refine 1.5 (Bourhis et al., 2015)'
_diffrn_ambient_temperature 150.00
_diffrn_measured_fraction_theta_full 0.9995
_diffrn_measured_fraction_theta_max 0.9995
_diffrn_measurement_device_type 'Bruker APEX-II CCD'
_diffrn_measurement_method '\f and \w scans'
_diffrn_radiation_monochromator graphite
_diffrn_radiation_type 'Mo K\a'
_diffrn_radiation_wavelength 0.71073
_diffrn_reflns_av_R_equivalents 0.1316
_diffrn_reflns_av_unetI/netI 0.0872
_diffrn_reflns_Laue_measured_fraction_full 0.9995
_diffrn_reflns_Laue_measured_fraction_max 0.9995
_diffrn_reflns_limit_h_max 17
_diffrn_reflns_limit_h_min -17
_diffrn_reflns_limit_k_max 15
_diffrn_reflns_limit_k_min -15
_diffrn_reflns_limit_l_max 26
_diffrn_reflns_limit_l_min -26
_diffrn_reflns_number 68883
_diffrn_reflns_point_group_measured_fraction_full 0.9995
_diffrn_reflns_point_group_measured_fraction_max 0.9995
_diffrn_reflns_theta_full 24.9991
_diffrn_reflns_theta_max 25.00
_diffrn_reflns_theta_min 1.63
_diffrn_source_current 30.0
_diffrn_source_power 1.5
_diffrn_source_voltage 50.0
_diffrn_standards_number 0
_exptl_absorpt_coefficient_mu 0.185
_exptl_absorpt_correction_type none
_exptl_crystal_colour yellow
_exptl_crystal_colour_primary yellow
_exptl_crystal_density_diffrn 1.784
_exptl_crystal_description PLATE
_exptl_crystal_F_000 1862.166
_exptl_crystal_size_max 0.56
_exptl_crystal_size_mid 0.34
_exptl_crystal_size_min 0.11
_refine_diff_density_max 0.5264
_refine_diff_density_min -0.4488
_refine_diff_density_rms 0.1095
_refine_ls_d_res_high 0.8409
_refine_ls_d_res_low 12.5141
_refine_ls_goodness_of_fit_ref 1.0800
_refine_ls_hydrogen_treatment constr
_refine_ls_matrix_type full
_refine_ls_number_constraints 20
_refine_ls_number_parameters 586
_refine_ls_number_reflns 6187
_refine_ls_number_restraints 0
_refine_ls_restrained_S_all 1.0800
_refine_ls_R_factor_all 0.0830
_refine_ls_R_factor_gt 0.0442
_refine_ls_shift/su_max 0.0005
_refine_ls_shift/su_mean 0.0001
_refine_ls_structure_factor_coef Fsqd
_refine_ls_weighting_details 'w=1/[\s^2^(Fo^2^)+(0.0255P)^2^+1.3476P] where P=(Fo^2^+2Fc^2^)/3'
_refine_ls_weighting_scheme calc
_refine_ls_wR_factor_gt 0.0927
_refine_ls_wR_factor_ref 0.1130
_reflns_Friedel_coverage 0.0
_reflns_limit_h_max 12
_reflns_limit_h_min -16
_reflns_limit_k_max 14
_reflns_limit_k_min 0
_reflns_limit_l_max 24
_reflns_limit_l_min -11
_reflns_number_gt 4163
_reflns_number_total 6187
_reflns_threshold_expression I>=2u(I)
_cod_data_source_file d3cc02684a2.cif
_cod_data_source_block 1_CCDC10
_cod_database_code 7131964
_olex2_refinement_description
;
1. Fixed Uiso
 At 1.2 times of:
  All C(H) groups
2.a Aromatic/amide H refined with riding coordinates:
 C42(H42), C43(H43), C46(H46), C49(H49), C60(H60), C61(H61), C62(H62),
 C63(H63), C64(H64), C65(H65)
;
_olex2_submission_special_instructions 'No special instructions were received'

loop_
_space_group_symop_id
_space_group_symop_operation_xyz
1 x,y,z
2 -x+1/2,y+1/2,-z+1/2
3 -x,-y,-z
4 x-1/2,-y-1/2,z-1/2

loop_
_atom_site_label
_atom_site_type_symbol
_atom_site_fract_x
_atom_site_fract_y
_atom_site_fract_z
_atom_site_U_iso_or_equiv
_atom_site_adp_type
_atom_site_occupancy
_atom_site_refinement_flags_posn
F1 F 0.91951(12) 0.66681(13) 0.09099(8) 0.0311(4) Uani 1.000000 .
F2 F 0.78002(12) 0.50686(12) 0.10384(8) 0.0300(4) Uani 1.000000 .
F3 F 1.09534(12) 0.58096(12) 0.18784(8) 0.0326(4) Uani 1.000000 .
F4 F 0.81334(13) 0.30339(13) 0.08148(8) 0.0354(4) Uani 1.000000 .
F6 F 0.70772(12) 0.54217(13) 0.22715(8) 0.0305(4) Uani 1.000000 .
F7 F 1.03006(12) 0.49301(13) 0.29639(8) 0.0313(4) Uani 1.000000 .
F8 F 0.91863(13) 0.85466(12) 0.27440(8) 0.0343(4) Uani 1.000000 .
F10 F 1.25541(13) 0.69942(15) 0.21355(9) 0.0436(5) Uani 1.000000 .
F11 F 0.98677(13) 0.69512(14) 0.36730(8) 0.0369(4) Uani 1.000000 .
F12 F 0.95730(13) 0.18929(13) 0.16285(9) 0.0424(5) Uani 1.000000 .
F13 F 0.70551(12) 0.77487(13) 0.23049(8) 0.0336(4) Uani 1.000000 .
F14 F 1.05995(12) 0.28613(13) 0.27298(9) 0.0398(5) Uani 1.000000 .
F15 F 0.63042(12) 0.49537(13) 0.33178(8) 0.0368(4) Uani 1.000000 .
F16 F 0.59052(12) 0.87137(13) 0.13114(8) 0.0369(4) Uani 1.000000 .
F17 F 0.90185(15) 0.66140(15) 0.46808(8) 0.0493(5) Uani 1.000000 .
F18 F 0.80431(14) 0.76772(14) -0.00754(8) 0.0421(5) Uani 1.000000 .
F19 F 0.63619(13) 0.87105(14) 0.01029(8) 0.0424(5) Uani 1.000000 .
F20 F 0.72266(14) 0.55949(15) 0.45196(8) 0.0455(5) Uani 1.000000 .
F21 F 1.07883(15) 0.98193(14) 0.28862(9) 0.0491(5) Uani 1.000000 .
F22 F 1.25151(14) 0.90305(15) 0.26380(9) 0.0535(6) Uani 1.000000 .
C23 C 0.8533(2) 0.4584(2) 0.14791(13) 0.0229(6) Uani 1.000000 .
C24 C 0.8179(2) 0.7101(2) 0.16624(13) 0.0224(6) Uani 1.000000 .
C25 C 0.9923(2) 0.3422(2) 0.23024(14) 0.0265(7) Uani 1.000000 .
C26 C 0.90675(19) 0.5141(2) 0.20088(13) 0.0209(6) Uani 1.000000 .
C27 C 0.7796(2) 0.7696(2) 0.05177(13) 0.0266(7) Uani 1.000000 .
C28 C 0.7595(2) 0.5725(2) 0.28683(13) 0.0250(7) Uani 1.000000 .
C29 C 0.6954(2) 0.8209(2) 0.06038(14) 0.0283(7) Uani 1.000000 .
C30 C 0.8499(2) 0.6253(2) 0.29059(13) 0.0226(6) Uani 1.000000 .
C31 C 0.8379(2) 0.7178(2) 0.10366(14) 0.0248(7) Uani 1.000000 .
C32 C 0.8684(2) 0.3512(2) 0.13480(14) 0.0259(7) Uani 1.000000 .
C33 C 0.7172(2) 0.5485(2) 0.33912(14) 0.0283(7) Uani 1.000000 .
C34 C 0.9399(2) 0.2927(2) 0.17572(15) 0.0281(7) Uani 1.000000 .
C36 C 1.0010(2) 0.8137(2) 0.25766(14) 0.0283(7) Uani 1.000000 .
C37 C 1.0864(2) 0.6773(2) 0.21736(14) 0.0269(7) Uani 1.000000 .
C38 C 1.1714(2) 0.7382(3) 0.22859(14) 0.0316(7) Uani 1.000000 .
C39 C 0.7340(2) 0.7678(2) 0.17261(13) 0.0240(7) Uani 1.000000 .
C40 C 0.9751(2) 0.4494(2) 0.24149(14) 0.0242(7) Uani 1.000000 .
C41 C 0.8953(2) 0.6497(2) 0.35384(14) 0.0268(7) Uani 1.000000 .
C45 C 0.7650(2) 0.5795(2) 0.40024(14) 0.0311(7) Uani 1.000000 .
C47 C 0.9977(2) 0.7089(2) 0.23326(13) 0.0249(7) Uani 1.000000 .
C51 C 0.6731(2) 0.8207(2) 0.12156(14) 0.0263(7) Uani 1.000000 .
B52 B 0.8928(2) 0.6407(3) 0.22276(15) 0.0227(7) Uani 1.000000 .
C54 C 1.0831(3) 0.8802(2) 0.26699(14) 0.0339(8) Uani 1.000000 .
C56 C 0.8545(2) 0.6303(2) 0.40799(14) 0.0319(7) Uani 1.000000 .
C58 C 1.1698(2) 0.8416(3) 0.25361(15) 0.0360(8) Uani 1.000000 .
F5 F -0.00093(12) 0.29048(13) 0.03839(8) 0.0336(4) Uani 1.000000 .
F9 F 0.15189(12) 0.41851(13) 0.08964(8) 0.0358(4) Uani 1.000000 .
C35 C 0.0781(2) 0.4585(2) 0.04486(14) 0.0272(7) Uani 1.000000 .
C42 C 0.4488(2) 0.6353(2) 0.09604(14) 0.0311(7) Uani 1.000000 .
H42 H 0.4507(2) 0.7095(2) 0.10767(14) 0.0373(9) Uiso 1.000000 R
C43 C 0.3569(2) 0.4753(2) 0.05333(14) 0.0305(7) Uani 1.000000 .
H43 H 0.2958(2) 0.4412(2) 0.03589(14) 0.0366(9) Uiso 1.000000 R
C44 C 0.1662(2) 0.6328(2) 0.05012(14) 0.0276(7) Uani 1.000000 .
C46 C 0.5351(2) 0.5762(3) 0.10300(15) 0.0360(8) Uani 1.000000 .
H46 H 0.5968(2) 0.6097(3) 0.11949(15) 0.0432(10) Uiso 1.000000 R
C48 C 0.3588(2) 0.5845(2) 0.07170(13) 0.0263(7) Uani 1.000000 .
C49 C 0.0961(2) 0.8797(3) 0.07903(15) 0.0372(8) Uani 1.000000 .
H49 H 0.0416(2) 0.8326(3) 0.06551(15) 0.0447(10) Uiso 1.000000 R
C50 C 0.1928(2) 0.8419(2) 0.08335(13) 0.0291(7) Uani 1.000000 .
C53 C -0.0009(2) 0.3938(2) 0.01924(14) 0.0270(7) Uani 1.000000 .
C55 C 0.0807(2) 0.5660(2) 0.02571(14) 0.0261(7) Uani 1.000000 .
C57 C 0.2077(2) 0.7302(2) 0.06924(13) 0.0278(7) Uani 1.000000 .
C59 C 0.2669(2) 0.6397(2) 0.06633(13) 0.0280(7) Uani 1.000000 .
C60 C 0.0807(3) 0.9852(3) 0.09444(17) 0.0452(9) Uani 1.000000 .
H60 H 0.0153(3) 1.0111(3) 0.09173(17) 0.0543(11) Uiso 1.000000 R
C61 C 0.2732(2) 0.9109(2) 0.10276(14) 0.0334(8) Uani 1.000000 .
H61 H 0.3387(2) 0.8852(2) 0.10597(14) 0.0401(9) Uiso 1.000000 R
C62 C 0.2558(3) 1.0175(3) 0.11729(16) 0.0442(9) Uani 1.000000 .
H62 H 0.3097(3) 1.0658(3) 0.12957(16) 0.0530(11) Uiso 1.000000 R
C63 C 0.5316(2) 0.4681(3) 0.08598(15) 0.0360(8) Uani 1.000000 .
H63 H 0.5912(2) 0.4279(3) 0.09191(15) 0.0432(10) Uiso 1.000000 R
C64 C 0.1603(3) 1.0537(3) 0.11393(16) 0.0462(9) Uani 1.000000 .
H64 H 0.1492(3) 1.1263(3) 0.12510(16) 0.0555(11) Uiso 1.000000 R
C65 C 0.4432(2) 0.4180(2) 0.06057(15) 0.0331(8) Uani 1.000000 .
H65 H 0.4422(2) 0.3442(2) 0.04816(15) 0.0397(9) Uiso 1.000000 R

loop_
_atom_site_aniso_label
_atom_site_aniso_U_11
_atom_site_aniso_U_22
_atom_site_aniso_U_33
_atom_site_aniso_U_12
_atom_site_aniso_U_13
_atom_site_aniso_U_23
F1 0.0302(10) 0.0348(9) 0.0314(9) 0.0084(8) 0.0136(8) 0.0014(7)
F2 0.0275(10) 0.0303(9) 0.0292(9) 0.0004(8) -0.0016(8) -0.0011(7)
F3 0.0257(10) 0.0321(10) 0.0428(11) -0.0003(8) 0.0133(8) -0.0048(8)
F4 0.0406(11) 0.0320(10) 0.0336(10) -0.0077(8) 0.0079(8) -0.0084(8)
F6 0.0247(10) 0.0387(10) 0.0279(9) -0.0050(8) 0.0045(8) -0.0022(8)
F7 0.0238(9) 0.0362(10) 0.0305(10) 0.0015(8) -0.0028(8) 0.0016(8)
F8 0.0400(11) 0.0298(10) 0.0340(10) 0.0034(8) 0.0096(8) -0.0049(8)
F10 0.0250(11) 0.0591(12) 0.0479(12) -0.0067(9) 0.0102(9) 0.0024(9)
F11 0.0357(11) 0.0447(11) 0.0279(10) -0.0097(9) 0.0009(8) -0.0035(8)
F12 0.0454(12) 0.0235(10) 0.0613(13) 0.0039(8) 0.0179(10) -0.0029(9)
F13 0.0351(11) 0.0393(10) 0.0298(10) 0.0115(8) 0.0149(8) 0.0001(8)
F14 0.0296(11) 0.0362(10) 0.0521(12) 0.0103(8) 0.0046(9) 0.0120(9)
F15 0.0345(11) 0.0370(10) 0.0431(11) -0.0058(8) 0.0177(9) -0.0007(8)
F16 0.0264(10) 0.0388(10) 0.0460(11) 0.0106(8) 0.0089(8) 0.0014(8)
F17 0.0610(14) 0.0621(13) 0.0232(10) -0.0065(10) 0.0044(9) -0.0062(9)
F18 0.0544(13) 0.0498(11) 0.0248(10) 0.0122(9) 0.0141(9) 0.0057(8)
F19 0.0420(12) 0.0463(11) 0.0350(10) 0.0106(9) -0.0018(9) 0.0080(9)
F20 0.0596(13) 0.0518(12) 0.0317(10) 0.0007(10) 0.0248(10) 0.0030(9)
F21 0.0742(15) 0.0338(11) 0.0426(11) -0.0211(10) 0.0196(11) -0.0128(9)
F22 0.0503(13) 0.0627(13) 0.0483(12) -0.0352(11) 0.0120(10) -0.0097(10)
C23 0.0174(16) 0.0271(16) 0.0246(16) 0.0038(13) 0.0053(13) 0.0036(13)
C24 0.0233(17) 0.0180(15) 0.0275(16) -0.0022(12) 0.0091(13) -0.0035(12)
C25 0.0160(16) 0.0297(17) 0.0353(18) 0.0047(13) 0.0086(14) 0.0089(14)
C26 0.0154(15) 0.0243(15) 0.0243(15) -0.0030(12) 0.0069(13) -0.0007(12)
C27 0.0331(19) 0.0268(16) 0.0213(16) -0.0026(14) 0.0088(14) -0.0013(13)
C28 0.0251(18) 0.0261(16) 0.0231(16) 0.0029(13) 0.0029(13) -0.0031(13)
C29 0.0293(19) 0.0244(16) 0.0272(17) 0.0035(14) -0.0038(14) 0.0022(13)
C30 0.0244(17) 0.0208(15) 0.0226(15) 0.0043(13) 0.0045(13) -0.0006(12)
C31 0.0211(17) 0.0227(15) 0.0315(17) 0.0010(13) 0.0078(14) -0.0034(13)
C32 0.0271(18) 0.0283(17) 0.0245(16) -0.0072(14) 0.0106(14) -0.0053(13)
C33 0.0279(19) 0.0256(16) 0.0331(18) 0.0016(14) 0.0099(15) 0.0022(13)
C34 0.0311(19) 0.0185(15) 0.0392(18) 0.0021(14) 0.0182(16) -0.0014(14)
C36 0.0312(19) 0.0308(17) 0.0236(16) 0.0008(15) 0.0069(14) -0.0011(13)
C37 0.0259(18) 0.0286(17) 0.0256(16) 0.0007(14) 0.0041(14) 0.0008(13)
C38 0.0213(18) 0.045(2) 0.0291(17) -0.0048(15) 0.0064(14) -0.0008(15)
C39 0.0262(17) 0.0251(16) 0.0219(16) -0.0017(13) 0.0071(13) -0.0024(12)
C40 0.0173(16) 0.0296(17) 0.0257(16) -0.0040(13) 0.0045(13) -0.0026(13)
C41 0.0256(18) 0.0268(16) 0.0276(17) -0.0001(14) 0.0048(14) -0.0009(13)
C45 0.041(2) 0.0319(17) 0.0252(17) 0.0065(15) 0.0173(15) 0.0045(14)
C47 0.0238(17) 0.0276(16) 0.0220(15) -0.0006(13) 0.0017(13) 0.0017(13)
C51 0.0203(17) 0.0227(16) 0.0359(18) 0.0017(13) 0.0059(14) -0.0039(13)
B52 0.0197(18) 0.0245(18) 0.0240(18) 0.0007(14) 0.0043(14) -0.0009(14)
C54 0.050(2) 0.0286(17) 0.0228(17) -0.0114(16) 0.0072(15) -0.0040(14)
C56 0.040(2) 0.0341(18) 0.0199(16) 0.0021(16) 0.0024(15) -0.0022(13)
C58 0.034(2) 0.045(2) 0.0288(18) -0.0203(16) 0.0057(15) 0.0001(15)
F5 0.0314(10) 0.0319(10) 0.0392(10) 0.0017(8) 0.0110(8) -0.0002(8)
F9 0.0289(11) 0.0413(11) 0.0355(10) 0.0027(8) 0.0024(8) 0.0005(8)
C35 0.0226(18) 0.0353(18) 0.0240(16) 0.0054(14) 0.0050(14) -0.0033(14)
C42 0.0319(19) 0.0309(17) 0.0289(17) -0.0060(15) 0.0022(14) 0.0022(14)
C43 0.0234(18) 0.0371(18) 0.0292(17) -0.0043(14) 0.0011(14) -0.0012(14)
C44 0.0278(19) 0.0331(18) 0.0230(16) 0.0009(14) 0.0077(14) -0.0035(13)
C46 0.026(2) 0.043(2) 0.0358(19) -0.0084(16) -0.0025(15) 0.0071(15)
C48 0.0260(18) 0.0303(17) 0.0222(16) 0.0005(14) 0.0041(13) 0.0018(13)
C49 0.037(2) 0.0370(19) 0.0402(19) -0.0004(16) 0.0138(16) -0.0009(15)
C50 0.037(2) 0.0306(17) 0.0193(16) 0.0001(15) 0.0054(14) 0.0029(13)
C53 0.0275(18) 0.0290(17) 0.0279(17) 0.0011(14) 0.0135(14) -0.0043(13)
C55 0.0204(17) 0.0337(18) 0.0263(16) -0.0009(13) 0.0095(14) -0.0076(13)
C57 0.0307(19) 0.0335(18) 0.0199(15) -0.0016(14) 0.0066(13) 0.0011(13)
C59 0.032(2) 0.0322(17) 0.0190(15) -0.0021(15) 0.0040(14) -0.0000(13)
C60 0.041(2) 0.041(2) 0.056(2) 0.0077(18) 0.0151(18) -0.0023(18)
C61 0.036(2) 0.0345(19) 0.0266(17) 0.0043(15) -0.0018(15) 0.0028(14)
C62 0.049(2) 0.034(2) 0.045(2) -0.0030(17) -0.0014(18) 0.0024(16)
C63 0.028(2) 0.046(2) 0.0349(19) 0.0065(16) 0.0072(15) 0.0132(15)
C64 0.060(3) 0.033(2) 0.045(2) 0.0115(19) 0.0101(19) 0.0022(16)
C65 0.033(2) 0.0313(18) 0.0344(18) 0.0029(15) 0.0057(15) 0.0008(14)

loop_
_atom_type_symbol
_atom_type_scat_dispersion_real
_atom_type_scat_dispersion_imag
_atom_type_scat_Cromer_Mann_a1
_atom_type_scat_Cromer_Mann_a2
_atom_type_scat_Cromer_Mann_a3
_atom_type_scat_Cromer_Mann_a4
_atom_type_scat_Cromer_Mann_b1
_atom_type_scat_Cromer_Mann_b2
_atom_type_scat_Cromer_Mann_b3
_atom_type_scat_Cromer_Mann_b4
_atom_type_scat_Cromer_Mann_c
_atom_type_scat_source
_atom_type_scat_dispersion_source
B 0.00141 0.00067 2.05450 1.33260 1.09790 0.70680 23.21850 1.02100 60.34980 0.14030 -0.19320 'International Tables Volume C Table 6.1.1.4 (pp. 500-502)' 'Henke, Gullikson and Davis, At. Data and Nucl. Data Tables, 1993, 54, 2'
C 0.00347 0.00161 2.31000 1.02000 1.58860 0.86500 20.84390 10.20750 0.56870 51.65120 0.21560 'International Tables Volume C Table 6.1.1.4 (pp. 500-502)' 'Henke, Gullikson and Davis, At. Data and Nucl. Data Tables, 1993, 54, 2'
F 0.01794 0.01033 3.53920 2.64120 1.51700 1.02430 10.28250 4.29440 0.26150 26.14760 0.27760 'International Tables Volume C Table 6.1.1.4 (pp. 500-502)' 'Henke, Gullikson and Davis, At. Data and Nucl. Data Tables, 1993, 54, 2'
H 0.00000 0.00000 0.49300 0.32291 0.14019 0.04081 10.51090 26.12570 3.14236 57.79970 0.00304 'International Tables Volume C Table 6.1.1.4 (pp. 500-502)' 'Henke, Gullikson and Davis, At. Data and Nucl. Data Tables, 1993, 54, 2'

loop_
_geom_angle_atom_site_label_1
_geom_angle_atom_site_label_2
_geom_angle_atom_site_label_3
_geom_angle
_geom_angle_site_symmetry_1
_geom_angle_site_symmetry_3
_geom_angle_publ_flag
C26 C23 F2 121.7(2) . . ?
C32 C23 F2 114.2(2) . . ?
C32 C23 C26 124.1(3) . . ?
C39 C24 C31 112.4(2) . . ?
B52 C24 C31 119.6(2) . . ?
B52 C24 C39 127.9(2) . . ?
C34 C25 F14 120.1(3) . . ?
C40 C25 F14 120.2(3) . . ?
C40 C25 C34 119.6(3) . . ?
C40 C26 C23 112.9(2) . . ?
B52 C26 C23 128.3(2) . . ?
B52 C26 C40 118.7(2) . . ?
C29 C27 F18 120.4(3) . . ?
C31 C27 F18 120.1(3) . . ?
C31 C27 C29 119.5(3) . . ?
C30 C28 F6 118.7(2) . . ?
C33 C28 F6 116.2(3) . . ?
C33 C28 C30 125.1(3) . . ?
C27 C29 F19 120.8(3) . . ?
C51 C29 F19 120.7(3) . . ?
C51 C29 C27 118.5(3) . . ?
C41 C30 C28 112.7(2) . . ?
B52 C30 C28 118.4(2) . . ?
B52 C30 C41 128.7(3) . . ?
C24 C31 F1 118.6(2) . . ?
C27 C31 F1 116.1(2) . . ?
C27 C31 C24 125.3(3) . . ?
C23 C32 F4 120.2(3) . . ?
C34 C32 F4 119.7(2) . . ?
C34 C32 C23 120.1(3) . . ?
C28 C33 F15 121.7(3) . . ?
C45 C33 F15 119.6(3) . . ?
C45 C33 C28 118.7(3) . . ?
C25 C34 F12 120.7(3) . . ?
C32 C34 F12 120.9(3) . . ?
C32 C34 C25 118.4(3) . . ?
C47 C36 F8 118.5(3) . . ?
C54 C36 F8 116.7(3) . . ?
C54 C36 C47 124.8(3) . . ?
C38 C37 F3 114.0(3) . . ?
C47 C37 F3 121.4(3) . . ?
C47 C37 C38 124.7(3) . . ?
C37 C38 F10 120.6(3) . . ?
C58 C38 F10 119.8(3) . . ?
C58 C38 C37 119.6(3) . . ?
C24 C39 F13 121.3(2) . . ?
C51 C39 F13 114.7(2) . . ?
C51 C39 C24 124.0(3) . . ?
C25 C40 F7 116.3(2) . . ?
C26 C40 F7 118.9(2) . . ?
C26 C40 C25 124.8(3) . . ?
C30 C41 F11 120.9(2) . . ?
C56 C41 F11 114.7(3) . . ?
C56 C41 C30 124.4(3) . . ?
C33 C45 F20 119.3(3) . . ?
C56 C45 F20 121.1(3) . . ?
C56 C45 C33 119.6(3) . . ?
C37 C47 C36 112.7(3) . . ?
B52 C47 C36 119.2(3) . . ?
B52 C47 C37 128.1(3) . . ?
C29 C51 F16 119.4(3) . . ?
C39 C51 F16 120.4(3) . . ?
C39 C51 C29 120.1(3) . . ?
C26 B52 C24 112.8(2) . . ?
C30 B52 C24 113.2(2) . . ?
C30 B52 C26 102.1(2) . . ?
C47 B52 C24 103.6(2) . . ?
C47 B52 C26 111.9(2) . . ?
C47 B52 C30 113.6(2) . . ?
C36 C54 F21 121.0(3) . . ?
C58 C54 F21 119.6(3) . . ?
C58 C54 C36 119.4(3) . . ?
C41 C56 F17 120.7(3) . . ?
C45 C56 F17 119.9(3) . . ?
C45 C56 C41 119.4(3) . . ?
C38 C58 F22 120.5(3) . . ?
C54 C58 F22 120.8(3) . . ?
C54 C58 C38 118.7(3) . . ?
C53 C35 F9 119.5(3) . . ?
C55 C35 F9 119.8(3) . . ?
C55 C35 C53 120.7(3) . . ?
C46 C42 H42 120.46(18) . . ?
C48 C42 H42 120.46(17) . . ?
C48 C42 C46 119.1(3) . . ?
C48 C43 H43 119.95(17) . . ?
C65 C43 H43 119.95(18) . . ?
C65 C43 C48 120.1(3) . . ?
C57 C44 C55 151.1(3) . . ?
C59 C44 C55 147.1(3) . . ?
C59 C44 C57 61.6(2) . . ?
H46 C46 C42 119.94(18) . . ?
C63 C46 C42 120.1(3) . . ?
C63 C46 H46 119.94(19) . . ?
C43 C48 C42 120.0(3) . . ?
C59 C48 C42 121.7(3) . . ?
C59 C48 C43 118.2(3) . . ?
C50 C49 H49 120.18(18) . . ?
C60 C49 H49 120.2(2) . . ?
C60 C49 C50 119.6(3) . . ?
C57 C50 C49 118.9(3) . . ?
C61 C50 C49 120.4(3) . . ?
C61 C50 C57 120.7(3) . . ?
C35 C53 F5 119.2(3) . . ?
C55 C53 F5 119.8(3) 3_565 . ?
C55 C53 C35 121.0(3) 3_565 . ?
C44 C55 C35 120.8(3) . . ?
C53 C55 C35 118.3(3) 3_565 . ?
C53 C55 C44 120.9(3) 3_565 . ?
C50 C57 C44 147.5(3) . . ?
C59 C57 C44 59.4(2) . . ?
C59 C57 C50 153.0(3) . . ?
C48 C59 C44 146.6(3) . . ?
C57 C59 C44 59.0(2) . . ?
C57 C59 C48 154.3(3) . . ?
H60 C60 C49 120.0(2) . . ?
C64 C60 C49 120.1(3) . . ?
C64 C60 H60 120.0(2) . . ?
H61 C61 C50 120.48(18) . . ?
C62 C61 C50 119.0(3) . . ?
C62 C61 H61 120.5(2) . . ?
H62 C62 C61 119.9(2) . . ?
C64 C62 C61 120.2(3) . . ?
C64 C62 H62 119.9(2) . . ?
H63 C63 C46 119.42(19) . . ?
C65 C63 C46 121.2(3) . . ?
C65 C63 H63 119.42(19) . . ?
C62 C64 C60 120.7(3) . . ?
H64 C64 C60 119.7(2) . . ?
H64 C64 C62 119.7(2) . . ?
C63 C65 C43 119.5(3) . . ?
H65 C65 C43 120.23(18) . . ?
H65 C65 C63 120.23(19) . . ?

loop_
_geom_bond_atom_site_label_1
_geom_bond_atom_site_label_2
_geom_bond_distance
_geom_bond_site_symmetry_2
_geom_bond_publ_flag
F1 C31 1.365(3) . ?
F2 C23 1.365(3) . ?
F3 C37 1.362(3) . ?
F4 C32 1.354(3) . ?
F6 C28 1.361(3) . ?
F7 C40 1.356(3) . ?
F8 C36 1.355(3) . ?
F10 C38 1.351(3) . ?
F11 C41 1.361(3) . ?
F12 C34 1.342(3) . ?
F13 C39 1.349(3) . ?
F14 C25 1.350(3) . ?
F15 C33 1.351(3) . ?
F16 C51 1.352(3) . ?
F17 C56 1.351(3) . ?
F18 C27 1.351(3) . ?
F19 C29 1.345(3) . ?
F20 C45 1.352(3) . ?
F21 C54 1.346(3) . ?
F22 C58 1.343(3) . ?
C23 C26 1.386(4) . ?
C23 C32 1.381(4) . ?
C24 C31 1.394(4) . ?
C24 C39 1.391(4) . ?
C24 B52 1.649(4) . ?
C25 C34 1.367(4) . ?
C25 C40 1.378(4) . ?
C26 C40 1.391(4) . ?
C26 B52 1.658(4) . ?
C27 C29 1.370(4) . ?
C27 C31 1.374(4) . ?
C28 C30 1.399(4) . ?
C28 C33 1.372(4) . ?
C29 C51 1.375(4) . ?
C30 C41 1.379(4) . ?
C30 B52 1.655(4) . ?
C32 C34 1.377(4) . ?
C33 C45 1.371(4) . ?
C36 C47 1.394(4) . ?
C36 C54 1.385(4) . ?
C37 C38 1.377(4) . ?
C37 C47 1.389(4) . ?
C38 C58 1.387(4) . ?
C39 C51 1.385(4) . ?
C41 C56 1.384(4) . ?
C45 C56 1.368(4) . ?
C47 B52 1.655(4) . ?
C54 C58 1.371(4) . ?
F5 C53 1.342(3) . ?
F9 C35 1.334(3) . ?
C35 C53 1.374(4) . ?
C35 C55 1.394(4) . ?
C42 H42 0.9500 . ?
C42 C46 1.383(4) . ?
C42 C48 1.396(4) . ?
C43 H43 0.9500 . ?
C43 C48 1.406(4) . ?
C43 C65 1.371(4) . ?
C44 C55 1.450(4) . ?
C44 C57 1.362(4) . ?
C44 C59 1.367(4) . ?
C46 H46 0.9500 . ?
C46 C63 1.384(4) . ?
C48 C59 1.428(4) . ?
C49 H49 0.9500 . ?
C49 C50 1.402(4) . ?
C49 C60 1.374(4) . ?
C50 C57 1.439(4) . ?
C50 C61 1.396(4) . ?
C53 C55 1.390(4) 3_565 ?
C57 C59 1.397(4) . ?
C60 H60 0.9500 . ?
C60 C64 1.386(5) . ?
C61 H61 0.9500 . ?
C61 C62 1.388(4) . ?
C62 H62 0.9500 . ?
C62 C64 1.384(5) . ?
C63 H63 0.9500 . ?
C63 C65 1.379(4) . ?
C64 H64 0.9500 . ?
C65 H65 0.9500 . ?

loop_
_geom_torsion_atom_site_label_1
_geom_torsion_atom_site_label_2
_geom_torsion_atom_site_label_3
_geom_torsion_atom_site_label_4
_geom_torsion
_geom_torsion_site_symmetry_1
_geom_torsion_site_symmetry_2
_geom_torsion_site_symmetry_3
_geom_torsion_site_symmetry_4
_geom_torsion_publ_flag
F1 C31 C24 C39 178.6(2) . . . . ?
F1 C31 C24 B52 0.1(3) . . . . ?
F1 C31 C27 F18 0.3(3) . . . . ?
F1 C31 C27 C29 178.8(2) . . . . ?
F2 C23 C26 C40 177.4(3) . . . . ?
F2 C23 C26 B52 2.1(3) . . . . ?
F2 C23 C32 F4 0.7(3) . . . . ?
F2 C23 C32 C34 -179.7(2) . . . . ?
F3 C37 C38 F10 -3.0(3) . . . . ?
F3 C37 C38 C58 174.9(2) . . . . ?
F3 C37 C47 C36 -174.6(3) . . . . ?
F3 C37 C47 B52 1.8(3) . . . . ?
F4 C32 C23 C26 -179.4(2) . . . . ?
F4 C32 C34 F12 1.3(3) . . . . ?
F4 C32 C34 C25 -178.0(2) . . . . ?
F6 C28 C30 C41 -178.9(2) . . . . ?
F6 C28 C30 B52 -4.1(3) . . . . ?
F6 C28 C33 F15 1.7(3) . . . . ?
F6 C28 C33 C45 -178.5(2) . . . . ?
F7 C40 C25 F14 0.7(3) . . . . ?
F7 C40 C25 C34 -179.8(2) . . . . ?
F7 C40 C26 C23 -177.8(2) . . . . ?
F7 C40 C26 B52 -2.1(3) . . . . ?
F8 C36 C47 C37 179.3(3) . . . . ?
F8 C36 C47 B52 2.6(3) . . . . ?
F8 C36 C54 F21 -3.2(3) . . . . ?
F8 C36 C54 C58 177.2(3) . . . . ?
F10 C38 C37 C47 177.7(2) . . . . ?
F10 C38 C58 F22 -0.8(3) . . . . ?
F10 C38 C58 C54 178.4(3) . . . . ?
F11 C41 C30 C28 175.9(3) . . . . ?
F11 C41 C30 B52 1.8(3) . . . . ?
F11 C41 C56 F17 3.7(3) . . . . ?
F11 C41 C56 C45 -176.5(2) . . . . ?
F12 C34 C25 F14 -2.2(3) . . . . ?
F12 C34 C25 C40 178.2(2) . . . . ?
F12 C34 C32 C23 -178.3(2) . . . . ?
F13 C39 C24 C31 -176.5(3) . . . . ?
F13 C39 C24 B52 1.8(3) . . . . ?
F13 C39 C51 F16 -2.0(3) . . . . ?
F13 C39 C51 C29 178.8(2) . . . . ?
F14 C25 C34 C32 177.1(3) . . . . ?
F14 C25 C40 C26 -179.5(2) . . . . ?
F15 C33 C28 C30 -178.7(2) . . . . ?
F15 C33 C45 F20 -2.3(3) . . . . ?
F15 C33 C45 C56 178.0(3) . . . . ?
F16 C51 C29 F19 0.2(3) . . . . ?
F16 C51 C29 C27 179.7(3) . . . . ?
F16 C51 C39 C24 177.3(2) . . . . ?
F17 C56 C41 C30 -176.8(3) . . . . ?
F17 C56 C45 F20 0.0(3) . . . . ?
F17 C56 C45 C33 179.7(3) . . . . ?
F18 C27 C29 F19 -0.6(3) . . . . ?
F18 C27 C29 C51 179.9(3) . . . . ?
F18 C27 C31 C24 -177.1(2) . . . . ?
F19 C29 C27 C31 -179.1(3) . . . . ?
F19 C29 C51 C39 179.3(3) . . . . ?
F20 C45 C33 C28 177.9(3) . . . . ?
F20 C45 C56 C41 -179.8(3) . . . . ?
F21 C54 C36 C47 177.6(2) . . . . ?
F21 C54 C58 F22 2.1(3) . . . . ?
F21 C54 C58 C38 -177.1(3) . . . . ?
F22 C58 C38 C37 -178.8(3) . . . . ?
F22 C58 C54 C36 -178.2(3) . . . . ?
C23 C26 C40 C25 2.4(3) . . . . ?
C23 C26 B52 C24 -10.9(3) . . . . ?
C23 C26 B52 C30 110.9(3) . . . . ?
C23 C26 B52 C47 -127.3(3) . . . . ?
C23 C32 C34 C25 2.4(3) . . . . ?
C24 C31 C27 C29 1.4(3) . . . . ?
C24 C39 C51 C29 -1.9(3) . . . . ?
C24 B52 C26 C40 174.1(2) . . . . ?
C24 B52 C30 C28 59.7(3) . . . . ?
C24 B52 C30 C41 -126.5(2) . . . . ?
C24 B52 C47 C36 64.1(2) . . . . ?
C24 B52 C47 C37 -112.0(2) . . . . ?
C25 C40 C26 B52 178.1(3) . . . . ?
C26 B52 C30 C28 -61.9(2) . . . . ?
C26 B52 C30 C41 112.0(2) . . . . ?
C26 B52 C47 C36 -174.0(2) . . . . ?
C26 B52 C47 C37 9.8(3) . . . . ?
C27 C29 C51 C39 -1.2(3) . . . . ?
C28 C30 C41 C56 -3.5(3) . . . . ?
C28 C30 B52 C47 177.5(2) . . . . ?
C28 C33 C45 C56 -1.9(3) . . . . ?
C30 C41 C56 C45 3.0(3) . . . . ?
C30 B52 C47 C36 -59.1(3) . . . . ?
C30 B52 C47 C37 124.7(2) . . . . ?
C33 C45 C56 C41 -0.1(3) . . . . ?
C36 C47 C37 C38 4.7(3) . . . . ?
C36 C54 C58 C38 2.5(3) . . . . ?
C37 C38 C58 C54 0.5(3) . . . . ?
F5 C53 C35 F9 -2.0(3) . . . . ?
F5 C53 C35 C55 179.6(2) . . . . ?
F5 C53 C55 C35 -179.6(2) . . 3_565 3_565 ?
F5 C53 C55 C44 2.8(3) . . 3_565 3_565 ?
F9 C35 C53 C55 177.6(2) . . . 3_565 ?
F9 C35 C55 C44 4.8(3) . . . . ?
F9 C35 C55 C53 -177.6(2) . . . 3_565 ?
C35 C53 C55 C35 0.8(3) . . 3_565 3_565 ?
C35 C53 C55 C44 -176.8(3) . . 3_565 3_565 ?
C35 C55 C44 C57 -147.2(3) . . . . ?
C35 C55 C44 C59 39.9(4) . . . . ?
C35 C55 C53 C35 -0.8(2) . . 3_565 3_565 ?
C42 C46 C63 C65 1.5(4) . . . . ?
C42 C48 C43 C65 1.4(3) . . . . ?
C42 C48 C59 C44 -177.1(3) . . . . ?
C42 C48 C59 C57 6.9(5) . . . . ?
C43 C48 C59 C44 1.3(4) . . . . ?
C43 C48 C59 C57 -174.8(3) . . . . ?
C43 C65 C63 C46 -1.5(4) . . . . ?
C44 C57 C50 C49 2.2(5) . . . . ?
C44 C57 C50 C61 -179.5(5) . . . . ?
C44 C57 C59 C48 177.5(3) . . . . ?
C44 C59 C57 C50 176.9(3) . . . . ?
C48 C59 C57 C50 -5.6(8) . . . . ?
C49 C50 C57 C59 -172.9(3) . . . . ?
C49 C50 C61 C62 -0.4(3) . . . . ?
C49 C60 C64 C62 0.9(4) . . . . ?
C50 C61 C62 C64 1.5(3) . . . . ?
C60 C64 C62 C61 -1.7(4) . . . . ?
